data_2020872
loop_
_publ_author_name
'Kelley, Annette'
'Nalla, Sowjanya'
'Bond, Marcus R.'

_publ_section_title
;
 The square-planar to flattened-tetrahedral CuX42&#x2212;(X= Cl, Br)
 structural phase transition in 1,2,6-trimethylpyridinium salts
;
_journal_coeditor_code OG5072
_journal_issue 1
_journal_name_full 'Acta Crystallographica Section B Structural Science, Crystal Engineering and Materials'
_journal_page_first 48
_journal_page_last 60
_journal_paper_doi 10.1107/S205252061402664X
_journal_volume 71
_journal_year 2015
_chemical_formula_moiety '2(C8 H12 N), Br4 Cu'
_chemical_formula_sum 'C16 H24 Br4 Cu N2'
_chemical_formula_weight 627.55
_chemical_name_systematic
;
bis(1,2,6-trimethylpyridinium) tetrabromidocuprate(II)
;
_space_group_crystal_system triclinic
_space_group_IT_number 2
_space_group_name_Hall '-P 1'
_space_group_name_H-M_alt 'P -1'
_symmetry_space_group_name_Hall '-P 1'
_symmetry_space_group_name_H-M 'P -1'
_atom_sites_solution_hydrogens geom
_atom_sites_solution_primary direct
_atom_sites_solution_secondary difmap
_cell_angle_alpha 75.997(2)
_cell_angle_beta 88.567(2)
_cell_angle_gamma 65.757(2)
_cell_formula_units_Z 2
_cell_length_a 8.0517(2)
_cell_length_b 9.3247(3)
_cell_length_c 16.4524(5)
_cell_measurement_reflns_used 4896
_cell_measurement_temperature 295(2)
_cell_measurement_theta_max 27.485
_cell_measurement_theta_min 2.91
_cell_volume 1088.97(6)
_computing_cell_refinement 'HKL Scalepack (Otwinowski & Minor 1997)'
_computing_data_collection 'Collect (Bruker AXS BV, 1997-2004)'
_computing_data_reduction 'HKL Denzo and Scalepack (Otwinowski & Minor 1997)'
_computing_molecular_graphics 'Ortep-3 for Windows (Farrugia, 1997)'
_computing_publication_material 'WinGX publication routines (Farrugia, 1999)'
_computing_structure_refinement 'SHELXL-97 (Sheldrick, 1997)'
_diffrn_ambient_temperature 295(2)
_diffrn_detector_area_resol_mean 9
_diffrn_measured_fraction_theta_full 0.993
_diffrn_measured_fraction_theta_max 0.993
_diffrn_measurement_device '95mm CCD camera on \k-goniostat'
_diffrn_measurement_device_type KappaCCD
_diffrn_measurement_method 'CCD rotation images, thick slices'
_diffrn_radiation_monochromator graphite
_diffrn_radiation_type MoK\a
_diffrn_radiation_wavelength 0.71073
_diffrn_reflns_av_R_equivalents 0.0336
_diffrn_reflns_limit_h_max 10
_diffrn_reflns_limit_h_min -10
_diffrn_reflns_limit_k_max 12
_diffrn_reflns_limit_k_min -11
_diffrn_reflns_limit_l_max 21
_diffrn_reflns_limit_l_min -21
_diffrn_reflns_number 19577
_diffrn_reflns_reduction_process
;
 Scaled and merged with Sortav
 R.H. Blessing, (1987) Cryst. Rev. 1, 3-58
 R.H. Blessing, (1989) J. Appl. Cryst. 22, 396-397
;
_diffrn_reflns_theta_full 27.46
_diffrn_reflns_theta_max 27.46
_diffrn_reflns_theta_min 4.96
_exptl_absorpt_coefficient_mu 8.341
_exptl_absorpt_correction_T_max 0.441
_exptl_absorpt_correction_T_min 0.283
_exptl_absorpt_correction_type multi-scan
_exptl_absorpt_process_details '(DENZO/SCALEPACK; Otwinowski & Minor, 1997)'
_exptl_crystal_colour 'dark purple'
_exptl_crystal_density_diffrn 1.914
_exptl_crystal_density_method 'not measured'
_exptl_crystal_description block
_exptl_crystal_F_000 606
_exptl_crystal_size_max 0.175
_exptl_crystal_size_mid 0.130
_exptl_crystal_size_min 0.085
_refine_diff_density_max 1.023
_refine_diff_density_min -1.17
_refine_ls_extinction_coef 0.0180(7)
_refine_ls_extinction_expression Fc^*^=kFc[1+0.001xFc^2^\l^3^/sin(2\q)]^-1/4^
_refine_ls_extinction_method SHELXL
_refine_ls_goodness_of_fit_ref 1.034
_refine_ls_hydrogen_treatment constr
_refine_ls_matrix_type full
_refine_ls_number_parameters 215
_refine_ls_number_reflns 4944
_refine_ls_number_restraints 0
_refine_ls_restrained_S_all 1.034
_refine_ls_R_factor_all 0.0684
_refine_ls_R_factor_gt 0.0378
_refine_ls_shift/su_max 0.001
_refine_ls_shift/su_mean 0
_refine_ls_structure_factor_coef Fsqd
_refine_ls_weighting_details 'calc w=1/[\s^2^(Fo^2^)+(0.0263P)^2^+1.3223P] where P=(Fo^2^+2Fc^2^)/3'
_refine_ls_weighting_scheme calc
_refine_ls_wR_factor_gt 0.0764
_refine_ls_wR_factor_ref 0.0886
_reflns_number_gt 3455
_reflns_number_total 4944
_reflns_threshold_expression >2sigma(I)
_cod_data_source_file og5072sup1_Br295K.cif
_cod_data_source_block Br295K
_cod_database_code 2020872

loop_
_space_group_symop_operation_xyz
'x, y, z'
'-x, -y, -z'

loop_
_atom_site_type_symbol
_atom_site_label
_atom_site_fract_x
_atom_site_fract_y
_atom_site_fract_z
_atom_site_U_iso_or_equiv
_atom_site_adp_type
_atom_site_calc_flag
_atom_site_refinement_flags
_atom_site_occupancy
_atom_site_symmetry_multiplicity
_atom_site_disorder_assembly
_atom_site_disorder_group
Cu Cu1 0.23260(7) -0.00372(6) 0.74777(3) 0.04590(15) Uani d . 1 1 . .
Br Br1 0.07127(7) 0.28358(6) 0.72708(3) 0.06407(17) Uani d . 1 1 . .
Br Br2 0.29786(9) -0.07481(7) 0.89555(3) 0.06827(18) Uani d . 1 1 . .
Br Br3 0.18592(8) -0.24057(6) 0.74565(3) 0.06183(16) Uani d . 1 1 . .
Br Br4 0.38368(8) 0.00421(6) 0.62053(3) 0.06410(17) Uani d . 1 1 . .
N N11 0.2434(5) 0.3495(5) 0.1013(2) 0.0565(10) Uani d . 1 1 . .
C C111 0.2490(9) 0.3140(8) 0.1946(3) 0.0794(17) Uani d . 1 1 . .
H H11A 0.1784 0.4124 0.2110 0.119 Uiso calc R 1 1 . .
H H11B 0.3733 0.2706 0.2177 0.119 Uiso calc R 1 1 . .
H H11C 0.1989 0.2360 0.2154 0.119 Uiso calc R 1 1 . .
C C12 0.2593(7) 0.4860(6) 0.0582(3) 0.0576(12) Uani d . 1 1 . .
C C121 0.2854(9) 0.5956(8) 0.1049(4) 0.0830(18) Uani d . 1 1 . .
H H12A 0.3838 0.5327 0.1481 0.125 Uiso calc R 1 1 . .
H H12B 0.1751 0.6484 0.1299 0.125 Uiso calc R 1 1 . .
H H12C 0.3142 0.6761 0.0665 0.125 Uiso calc R 1 1 . .
C C13 0.2524(7) 0.5203(6) -0.0275(3) 0.0644(13) Uani d . 1 1 . .
H H13 0.2622 0.6144 -0.0576 0.077 Uiso calc R 1 1 . .
C C14 0.2315(7) 0.4186(6) -0.0698(3) 0.0668(14) Uani d . 1 1 . .
H H14 0.2259 0.4434 -0.1282 0.080 Uiso calc R 1 1 . .
C C15 0.2190(8) 0.2809(7) -0.0254(3) 0.0679(14) Uani d . 1 1 . .
H H15 0.2054 0.2109 -0.0538 0.081 Uiso calc R 1 1 . .
C C16 0.2260(7) 0.2438(6) 0.0606(4) 0.0646(13) Uani d . 1 1 . .
C C161 0.2174(10) 0.0896(8) 0.1099(5) 0.099(2) Uani d . 1 1 . .
H H16A 0.1139 0.1152 0.1428 0.149 Uiso calc R 1 1 . .
H H16B 0.3273 0.0248 0.1464 0.149 Uiso calc R 1 1 . .
H H16C 0.2055 0.0300 0.0720 0.149 Uiso calc R 1 1 . .
C C211 0.2032(9) 0.8685(7) 0.4065(5) 0.091(2) Uani d . 1 1 . .
H H21A 0.2197 0.9115 0.3492 0.137 Uiso calc R 1 1 . .
H H21B 0.2769 0.8887 0.4435 0.137 Uiso calc R 1 1 . .
H H21C 0.0769 0.9204 0.4165 0.137 Uiso calc R 1 1 . .
N N21 0.2588(5) 0.6919(4) 0.4223(3) 0.0549(10) Uani d . 1 1 . .
C C22 0.1918(7) 0.6173(6) 0.4887(3) 0.0565(12) Uani d . 1 1 . .
C C221 0.0659(9) 0.7157(9) 0.5422(4) 0.090(2) Uani d . 1 1 . .
H H22A -0.0401 0.7997 0.5079 0.134 Uiso calc R 1 1 . .
H H22B 0.1276 0.7640 0.5682 0.134 Uiso calc R 1 1 . .
H H22C 0.0293 0.6466 0.5848 0.134 Uiso calc R 1 1 . .
C C23 0.2432(7) 0.4534(6) 0.5046(3) 0.0601(12) Uani d . 1 1 . .
H H23 0.2008 0.4008 0.5501 0.072 Uiso calc R 1 1 . .
C C24 0.3562(7) 0.3666(6) 0.4541(3) 0.0582(12) Uani d . 1 1 . .
H H24 0.3889 0.2555 0.4646 0.070 Uiso calc R 1 1 . .
C C25 0.4210(7) 0.4422(6) 0.3887(3) 0.0585(12) Uani d . 1 1 . .
H H25 0.4992 0.3822 0.3548 0.070 Uiso calc R 1 1 . .
C C26 0.3723(7) 0.6065(6) 0.3718(3) 0.0555(11) Uani d . 1 1 . .
C C261 0.4412(9) 0.6899(8) 0.2994(4) 0.0854(18) Uani d . 1 1 . .
H H26A 0.5003 0.7478 0.3188 0.128 Uiso calc R 1 1 . .
H H26B 0.3407 0.7651 0.2591 0.128 Uiso calc R 1 1 . .
H H26C 0.5271 0.6108 0.2736 0.128 Uiso calc R 1 1 . .

loop_
_atom_site_aniso_label
_atom_site_aniso_U_11
_atom_site_aniso_U_22
_atom_site_aniso_U_33
_atom_site_aniso_U_12
_atom_site_aniso_U_13
_atom_site_aniso_U_23
Cu1 0.0537(3) 0.0432(3) 0.0414(3) -0.0197(2) 0.0081(2) -0.0131(2)
Br1 0.0676(3) 0.0457(3) 0.0650(3) -0.0081(2) 0.0079(2) -0.0177(2)
Br2 0.1038(4) 0.0597(3) 0.0438(3) -0.0342(3) 0.0005(3) -0.0167(2)
Br3 0.0925(4) 0.0637(3) 0.0489(3) -0.0484(3) 0.0170(2) -0.0215(2)
Br4 0.0887(4) 0.0478(3) 0.0536(3) -0.0274(3) 0.0300(3) -0.0132(2)
N11 0.056(2) 0.058(2) 0.049(2) -0.0188(19) 0.0100(18) -0.0125(19)
C111 0.089(4) 0.093(4) 0.048(3) -0.037(3) 0.013(3) -0.007(3)
C12 0.057(3) 0.056(3) 0.061(3) -0.024(2) 0.015(2) -0.016(2)
C121 0.104(5) 0.095(5) 0.079(4) -0.059(4) 0.030(4) -0.045(4)
C13 0.077(3) 0.051(3) 0.058(3) -0.022(3) 0.013(3) -0.010(2)
C14 0.080(4) 0.062(3) 0.053(3) -0.024(3) 0.010(3) -0.016(3)
C15 0.079(4) 0.066(3) 0.067(3) -0.030(3) 0.013(3) -0.032(3)
C16 0.063(3) 0.052(3) 0.076(4) -0.021(2) 0.017(3) -0.018(3)
C161 0.123(6) 0.069(4) 0.118(6) -0.054(4) 0.040(5) -0.024(4)
C211 0.100(5) 0.046(3) 0.123(6) -0.025(3) -0.011(4) -0.020(3)
N21 0.059(2) 0.039(2) 0.061(2) -0.0144(18) -0.0157(19) -0.0113(18)
C22 0.055(3) 0.064(3) 0.048(3) -0.017(2) -0.004(2) -0.023(2)
C221 0.084(4) 0.107(5) 0.080(4) -0.022(4) 0.007(3) -0.060(4)
C23 0.064(3) 0.058(3) 0.051(3) -0.022(2) -0.002(2) -0.006(2)
C24 0.065(3) 0.041(2) 0.060(3) -0.017(2) 0.000(2) -0.007(2)
C25 0.057(3) 0.053(3) 0.063(3) -0.015(2) 0.005(2) -0.023(2)
C26 0.059(3) 0.059(3) 0.052(3) -0.027(2) -0.003(2) -0.014(2)
C261 0.107(5) 0.096(5) 0.070(4) -0.064(4) 0.014(3) -0.013(3)

loop_
_atom_type_symbol
_atom_type_description
_atom_type_scat_dispersion_real
_atom_type_scat_dispersion_imag
_atom_type_scat_source
C C 0.0033 0.0016 'International Tables Vol C Tables 4.2.6.8 and 6.1.1.4'
H H 0 0 'International Tables Vol C Tables 4.2.6.8 and 6.1.1.4'
N N 0.0061 0.0033 'International Tables Vol C Tables 4.2.6.8 and 6.1.1.4'
Cu Cu 0.3201 1.2651 'International Tables Vol C Tables 4.2.6.8 and 6.1.1.4'
Br Br -0.2901 2.4595 'International Tables Vol C Tables 4.2.6.8 and 6.1.1.4'

loop_
_geom_angle_atom_site_label_1
_geom_angle_atom_site_label_2
_geom_angle_atom_site_label_3
_geom_angle_site_symmetry_1
_geom_angle_site_symmetry_3
_geom_angle
Br1 Cu1 Br2 . . 98.19(3)
Br1 Cu1 Br3 . . 141.67(3)
Br1 Cu1 Br4 . . 96.79(3)
Br2 Cu1 Br3 . . 95.14(3)
Br2 Cu1 Br4 . . 140.58(3)
Br3 Cu1 Br4 . . 95.25(2)
C16 N11 C12 . . 121.1(4)
C16 N11 C111 . . 120.3(4)
C12 N11 C111 . . 118.6(5)
N11 C111 H11A . . 109.5
N11 C111 H11B . . 109.5
H11A C111 H11B . . 109.5
N11 C111 H11C . . 109.5
H11A C111 H11C . . 109.5
H11B C111 H11C . . 109.5
N11 C12 C13 . . 119.0(5)
N11 C12 C121 . . 119.8(5)
C13 C12 C121 . . 121.2(5)
C12 C121 H12A . . 109.5
C12 C121 H12B . . 109.5
H12A C121 H12B . . 109.5
C12 C121 H12C . . 109.5
H12A C121 H12C . . 109.5
H12B C121 H12C . . 109.5
C12 C13 C14 . . 121.0(5)
C12 C13 H13 . . 119.5
C14 C13 H13 . . 119.5
C13 C14 C15 . . 119.2(5)
C13 C14 H14 . . 120.4
C15 C14 H14 . . 120.4
C14 C15 C16 . . 120.8(5)
C14 C15 H15 . . 119.6
C16 C15 H15 . . 119.6
C15 C16 N11 . . 118.9(5)
C15 C16 C161 . . 121.0(6)
N11 C16 C161 . . 120.2(5)
C16 C161 H16A . . 109.5
C16 C161 H16B . . 109.5
H16A C161 H16B . . 109.5
C16 C161 H16C . . 109.5
H16A C161 H16C . . 109.5
H16B C161 H16C . . 109.5
C26 N21 C22 . . 121.3(4)
C26 N21 C211 . . 120.5(5)
C22 N21 C211 . . 118.2(5)
N21 C211 H21A . . 109.5
N21 C211 H21B . . 109.5
H21A C211 H21B . . 109.5
N21 C211 H21C . . 109.5
H21A C211 H21C . . 109.5
H21B C211 H21C . . 109.5
N21 C22 C23 . . 118.9(4)
N21 C22 C221 . . 119.6(5)
C23 C22 C221 . . 121.5(5)
C22 C221 H22A . . 109.5
C22 C221 H22B . . 109.5
H22A C221 H22B . . 109.5
C22 C221 H22C . . 109.5
H22A C221 H22C . . 109.5
H22B C221 H22C . . 109.5
C22 C23 C24 . . 120.4(5)
C22 C23 H23 . . 119.8
C24 C23 H23 . . 119.8
C23 C24 H24 . . 120.0
C23 C24 C25 . . 120.0(5)
C25 C24 H24 . . 120.0
C24 C25 C26 . . 120.7(5)
C24 C25 H25 . . 119.6
C26 C25 H25 . . 119.6
C25 C26 N21 . . 118.8(4)
C25 C26 C261 . . 120.8(5)
N21 C26 C261 . . 120.5(5)
C26 C261 H26A . . 109.5
C26 C261 H26B . . 109.5
H26A C261 H26B . . 109.5
C26 C261 H26C . . 109.5
H26A C261 H26C . . 109.5
H26B C261 H26C . . 109.5

loop_
_geom_bond_atom_site_label_1
_geom_bond_atom_site_label_2
_geom_bond_site_symmetry_2
_geom_bond_distance
Cu1 Br1 . 2.3881(7)
Cu1 Br2 . 2.3717(7)
Cu1 Br3 . 2.3958(7)
Cu1 Br4 . 2.3957(7)
N11 C16 . 1.370(7)
N11 C12 . 1.353(6)
N11 C111 . 1.488(6)
C111 H11A . 0.9600
C111 H11B . 0.9600
C111 H11C . 0.9600
C12 C13 . 1.366(7)
C12 C121 . 1.498(7)
C121 H12A . 0.9600
C121 H12B . 0.9600
C121 H12C . 0.9600
C13 C14 . 1.367(7)
C13 H13 . 0.9300
C14 C15 . 1.356(7)
C14 H14 . 0.9300
C15 C16 . 1.370(7)
C15 H15 . 0.9300
C16 C161 . 1.499(7)
C161 H16A . 0.9600
C161 H16B . 0.9600
C161 H16C . 0.9600
N21 C26 . 1.358(6)
N21 C22 . 1.370(6)
N21 C211 . 1.475(6)
C211 H21A . 0.9600
C211 H21B . 0.9600
C211 H21C . 0.9600
C22 C23 . 1.366(7)
C22 C221 . 1.492(7)
C221 H22A . 0.9600
C221 H22B . 0.9600
C221 H22C . 0.9600
C23 C24 . 1.362(7)
C23 H23 . 0.9300
C24 C25 . 1.355(7)
C24 H24 . 0.9300
C25 C26 . 1.372(7)
C25 H25 . 0.9300
C26 C261 . 1.484(7)
C261 H26A . 0.9600
C261 H26B . 0.9600
C261 H26C . 0.9600

_cod_database_fobs_code 2020872
